data_7246913
loop_
_publ_author_name
'Budzikur-Maci\;ag, Daria'
'Kinzhybalo, Vasyl'
'\'Slepokura, Katarzyna'

_publ_section_title
;
 Structural variety and dehydration in 3-aminopyridine--hypodiphosphoric
 acid--water system
;
_journal_issue 26
_journal_name_full CrystEngComm
_journal_page_first 3826
_journal_page_last 3836
_journal_paper_doi 10.1039/D3CE00186E
_journal_volume 25
_journal_year 2023
_chemical_formula_moiety '4(C5 N2 H7), 2(H3 P2 O6), (H2 P2 O6)'
_chemical_formula_sum 'C20 H36 N8 O18 P6'
_chemical_formula_weight 862.39
_space_group_crystal_system triclinic
_space_group_IT_number 2
_space_group_name_Hall '-P 1'
_space_group_name_H-M_alt 'P -1'
_atom_sites_solution_hydrogens mixed
_atom_sites_solution_primary difmap
_atom_sites_solution_secondary dual
_audit_creation_method SHELXL-2018/1
_audit_update_record
;
2023-05-15 deposited with the CCDC.	2023-05-29 downloaded from the CCDC.
;
_cell_angle_alpha 79.88(2)
_cell_angle_beta 73.43(2)
_cell_angle_gamma 84.70(2)
_cell_formula_units_Z 1
_cell_length_a 8.001(2)
_cell_length_b 8.690(2)
_cell_length_c 13.612(3)
_cell_measurement_reflns_used 10315
_cell_measurement_temperature 100(2)
_cell_measurement_theta_max 73.0210
_cell_measurement_theta_min 3.4030
_cell_volume 892.1(4)
_computing_cell_refinement 'CrysAlisPro 1.171.41.80a (Rigaku OD, 2020)'
_computing_data_collection 'CrysAlisPro 1.171.41.80a (Rigaku OD, 2020)'
_computing_structure_refinement 'SHELXL-2018/1 (Sheldrick, 2018)'
_computing_structure_solution 'SHELXT-2016/6 (Sheldrick, 2016)'
_diffrn_ambient_temperature 100(2)
_diffrn_detector 'Hybrid Pixel Array Detector'
_diffrn_detector_area_resol_mean 10.0000
_diffrn_detector_type 'HyPix-Arc 150'
_diffrn_measured_fraction_theta_full 0.991
_diffrn_measured_fraction_theta_max 0.960
_diffrn_measurement_device 'four-circle diffractometer'
_diffrn_measurement_device_type 'XtaLAB Synergy R, DW system, HyPix-Arc 150'
_diffrn_measurement_method '\w scans'
_diffrn_radiation_type CuK\a
_diffrn_radiation_wavelength 1.5418
_diffrn_reflns_av_R_equivalents 0.0299
_diffrn_reflns_av_unetI/netI 0.0188
_diffrn_reflns_Laue_measured_fraction_full 0.991
_diffrn_reflns_Laue_measured_fraction_max 0.960
_diffrn_reflns_limit_h_max 9
_diffrn_reflns_limit_h_min -9
_diffrn_reflns_limit_k_max 10
_diffrn_reflns_limit_k_min -10
_diffrn_reflns_limit_l_max 16
_diffrn_reflns_limit_l_min -16
_diffrn_reflns_number 13119
_diffrn_reflns_point_group_measured_fraction_full 0.991
_diffrn_reflns_point_group_measured_fraction_max 0.960
_diffrn_reflns_theta_full 67.680
_diffrn_reflns_theta_max 73.290
_diffrn_reflns_theta_min 3.430
_diffrn_source 'Rotating-anode X-ray tube'
_diffrn_source_type 'Rigaku (Cu) X-ray Source'
_exptl_absorpt_coefficient_mu 3.582
_exptl_absorpt_correction_T_max 0.912
_exptl_absorpt_correction_T_min 0.481
_exptl_absorpt_correction_type analytical
_exptl_absorpt_process_details
;
CrysAlisPro 1.171.41.80a (Rigaku Oxford Diffraction, 2020)
Analytical numeric absorption correction using a multifaceted crystal
model based on expressions derived by R.C. Clark & J.S. Reid.
(Clark, R. C. & Reid, J. S. (1995). Acta Cryst. A51, 887-897)
Empirical absorption correction using spherical harmonics,
implemented in SCALE3 ABSPACK scaling algorithm.
;
_exptl_crystal_colour colourless
_exptl_crystal_density_diffrn 1.605
_exptl_crystal_description plate
_exptl_crystal_F_000 446
_exptl_crystal_size_max 0.250
_exptl_crystal_size_mid 0.110
_exptl_crystal_size_min 0.035
_refine_diff_density_max 0.749
_refine_diff_density_min -0.641
_refine_diff_density_rms 0.112
_refine_ls_extinction_method none
_refine_ls_goodness_of_fit_ref 1.118
_refine_ls_hydrogen_treatment mixed
_refine_ls_matrix_type full
_refine_ls_number_parameters 324
_refine_ls_number_reflns 3430
_refine_ls_number_restraints 0
_refine_ls_restrained_S_all 1.118
_refine_ls_R_factor_all 0.0712
_refine_ls_R_factor_gt 0.0666
_refine_ls_shift/su_max 0.000
_refine_ls_shift/su_mean 0.000
_refine_ls_structure_factor_coef Fsqd
_refine_ls_weighting_details 'w=1/[\s^2^(Fo^2^)+(0.0647P)^2^+4.9503P] where P=(Fo^2^+2Fc^2^)/3'
_refine_ls_weighting_scheme calc
_refine_ls_wR_factor_gt 0.1940
_refine_ls_wR_factor_ref 0.1974
_reflns_Friedel_coverage 0.000
_reflns_number_gt 3136
_reflns_number_total 3430
_reflns_threshold_expression 'I > 2\s(I)'
_cod_data_source_file d3ce00186e4.cif
_cod_data_source_block 3amino11_deh_1ab
_cod_depositor_comments 'Adding full bibliography for 7246911--7246916.cif.'
_cod_database_code 7246913
_shelx_shelxl_version_number 2018/1
_shelx_space_group_comment
;
The symmetry employed for this shelxl refinement is uniquely defined
by the following loop, which should always be used as a source of
symmetry information in preference to the above space-group names.
They are only intended as comments.
;
_shelx_estimated_absorpt_t_min 0.468
_shelx_estimated_absorpt_t_max 0.885

loop_
_space_group_symop_operation_xyz
'x, y, z'
'-x, -y, -z'

loop_
_atom_site_label
_atom_site_type_symbol
_atom_site_fract_x
_atom_site_fract_y
_atom_site_fract_z
_atom_site_U_iso_or_equiv
_atom_site_adp_type
_atom_site_occupancy
_atom_site_site_symmetry_order
_atom_site_calc_flag
_atom_site_refinement_flags_posn
_atom_site_refinement_flags_adp
_atom_site_refinement_flags_occupancy
_atom_site_disorder_assembly
_atom_site_disorder_group
P1A P 0.72185(16) 0.42015(15) 0.15115(9) 0.0311(3) Uani 1 1 d . . . . .
O1A O 0.7761(5) 0.2518(4) 0.1559(3) 0.0417(9) Uani 1 1 d . . . . .
O2A O 0.5353(5) 0.4568(5) 0.2187(3) 0.0384(9) Uani 1 1 d . . . . .
H2PA H 0.518(10) 0.422(9) 0.273(6) 0.058 Uiso 1 1 d . U . . .
O3A O 0.7133(5) 0.5074(4) 0.0424(3) 0.0389(8) Uani 1 1 d . . . . .
H3PA H 0.810(9) 0.485(8) -0.018(5) 0.058 Uiso 1 1 d . U . . .
P2A P 0.89785(16) 0.54596(14) 0.20214(9) 0.0304(3) Uani 1 1 d . . . . .
O4A O 1.0627(5) 0.5738(5) 0.1158(3) 0.0454(10) Uani 1 1 d . . . . .
O5A O 0.9151(4) 0.4525(4) 0.3031(3) 0.0342(8) Uani 1 1 d . . . . .
O6A O 0.8024(5) 0.7078(4) 0.2211(3) 0.0353(8) Uani 1 1 d . . . . .
H6PA H 0.734(9) 0.714(8) 0.269(6) 0.053 Uiso 1 1 d . U . . .
P1B P 0.58497(16) 0.59405(13) 0.49587(9) 0.0284(3) Uani 1 1 d . . . . .
O1B O 0.5215(5) 0.6640(4) 0.5947(3) 0.0361(8) Uani 1 1 d . . . . .
O2B O 0.5886(4) 0.7096(4) 0.3984(3) 0.0324(8) Uani 1 1 d . . . . .
O3B O 0.7695(5) 0.5125(4) 0.4906(3) 0.0328(8) Uani 1 1 d . . . . .
H3PB H 0.829(13) 0.498(11) 0.441(8) 0.10(4) Uiso 1 1 d . . . . .
N1A N 0.4959(9) 1.1039(9) 0.1324(6) 0.035(2) Uani 0.590(9) 1 d . . P A 1
H1NA H 0.588915 1.142069 0.139913 0.042 Uiso 0.590(9) 1 calc R U P A 1
C2A C 0.486(3) 0.948(2) 0.1472(14) 0.032(3) Uani 0.590(9) 1 d . . P A 1
H2A H 0.576709 0.883400 0.166665 0.038 Uiso 0.590(9) 1 calc R U P A 1
C3A C 0.344(3) 0.880(3) 0.135(3) 0.033(5) Uani 0.590(9) 1 d . . P A 1
N3A N 0.3333(10) 0.7241(10) 0.1490(7) 0.043(2) Uani 0.590(9) 1 d . . P A 1
H3A1 H 0.416932 0.662501 0.166845 0.052 Uiso 0.590(9) 1 calc R U P A 1
H3A2 H 0.242507 0.683440 0.140589 0.052 Uiso 0.590(9) 1 calc R U P A 1
C4A C 0.2112(15) 0.9838(13) 0.1082(7) 0.036(2) Uani 0.590(9) 1 d . . P A 1
H4A H 0.112713 0.943974 0.096936 0.043 Uiso 0.590(9) 1 calc R U P A 1
C5A C 0.225(6) 1.141(5) 0.099(3) 0.042(7) Uani 0.590(9) 1 d . . P A 1
H5A H 0.130566 1.208979 0.086430 0.051 Uiso 0.590(9) 1 calc R U P A 1
C6A C 0.3728(15) 1.2044(16) 0.1069(9) 0.039(2) Uani 0.590(9) 1 d . . P A 1
H6A H 0.385623 1.314268 0.094897 0.047 Uiso 0.590(9) 1 calc R U P A 1
N1X N 0.2257(16) 0.8456(15) 0.1094(9) 0.047(4) Uani 0.410(9) 1 d . . P A 2
H1NX H 0.186472 0.753883 0.110383 0.057 Uiso 0.410(9) 1 calc R U P A 2
C2X C 0.381(6) 0.849(6) 0.125(4) 0.042(9) Uani 0.410(9) 1 d . . P A 2
H2X H 0.443617 0.752829 0.137213 0.050 Uiso 0.410(9) 1 calc R U P A 2
C3X C 0.459(5) 0.986(4) 0.124(2) 0.044(7) Uani 0.410(9) 1 d . . P A 2
N3X N 0.6105(18) 0.9882(14) 0.1422(9) 0.044(3) Uani 0.410(9) 1 d . . P A 2
H3X1 H 0.668543 0.899874 0.156294 0.053 Uiso 0.410(9) 1 calc R U P A 2
H3X2 H 0.654367 1.078131 0.140667 0.053 Uiso 0.410(9) 1 calc R U P A 2
C4X C 0.352(3) 1.127(2) 0.1043(13) 0.042(4) Uani 0.410(9) 1 d . . P A 2
H4X H 0.392398 1.226120 0.105461 0.051 Uiso 0.410(9) 1 calc R U P A 2
C5X C 0.199(8) 1.119(9) 0.085(5) 0.046(11) Uani 0.410(9) 1 d . . P A 2
H5X H 0.136837 1.212760 0.065682 0.056 Uiso 0.410(9) 1 calc R U P A 2
C6X C 0.127(3) 0.971(2) 0.0928(15) 0.054(4) Uani 0.410(9) 1 d . . P A 2
H6X H 0.013148 0.963510 0.086189 0.064 Uiso 0.410(9) 1 calc R U P A 2
N1B N -0.0052(6) 1.1454(6) 0.3429(3) 0.0378(10) Uani 1 1 d . . . B 2
H1NB H -0.042(9) 1.233(9) 0.330(6) 0.06(2) Uiso 1 1 d . . . C 2
C2B C 0.1480(7) 1.1496(6) 0.3638(4) 0.0348(11) Uani 1 1 d . . . B 2
H2B H 0.193177 1.247426 0.362624 0.042 Uiso 1 1 calc R U . B 2
C3B C 0.2416(6) 1.0106(6) 0.3874(4) 0.0319(10) Uani 1 1 d . . . B 2
N3B N 0.3959(6) 1.0124(6) 0.4091(4) 0.0416(11) Uani 1 1 d . . . B 2
H3B1 H 0.458(8) 0.920(8) 0.420(5) 0.048(17) Uiso 1 1 d . . . D 2
H3B2 H 0.437(7) 1.096(7) 0.404(4) 0.034(15) Uiso 1 1 d . . . E 2
C4B C 0.1651(7) 0.8708(6) 0.3884(4) 0.0345(11) Uani 1 1 d . . . B 2
H4B H 0.224072 0.773443 0.403748 0.041 Uiso 1 1 calc R U . B 2
C5B C 0.0074(7) 0.8727(6) 0.3678(4) 0.0392(12) Uani 1 1 d . . . B 2
H5B H -0.043119 0.776909 0.370148 0.047 Uiso 1 1 calc R U . B 2
C6B C -0.0792(7) 1.0134(7) 0.3434(4) 0.0419(12) Uani 1 1 d . . . B 2
H6B H -0.187760 1.016001 0.327576 0.050 Uiso 1 1 calc R U . B 2

loop_
_atom_site_aniso_label
_atom_site_aniso_U_11
_atom_site_aniso_U_22
_atom_site_aniso_U_33
_atom_site_aniso_U_23
_atom_site_aniso_U_13
_atom_site_aniso_U_12
P1A 0.0322(7) 0.0315(6) 0.0280(6) -0.0056(5) -0.0052(5) -0.0005(5)
O1A 0.045(2) 0.0325(19) 0.045(2) -0.0083(16) -0.0088(17) 0.0008(16)
O2A 0.0315(19) 0.050(2) 0.0305(18) -0.0071(17) -0.0029(16) 0.0014(16)
O3A 0.039(2) 0.045(2) 0.0280(18) -0.0025(16) -0.0068(15) 0.0034(16)
P2A 0.0301(6) 0.0315(6) 0.0271(6) -0.0064(5) -0.0028(5) -0.0010(5)
O4A 0.038(2) 0.057(2) 0.037(2) -0.0177(18) 0.0052(16) -0.0096(18)
O5A 0.0341(18) 0.0368(19) 0.0308(18) -0.0071(15) -0.0086(14) 0.0066(14)
O6A 0.043(2) 0.0290(18) 0.0288(18) -0.0037(15) -0.0027(15) 0.0002(15)
P1B 0.0332(6) 0.0230(6) 0.0262(6) -0.0053(5) -0.0025(5) -0.0020(5)
O1B 0.044(2) 0.0314(18) 0.0289(18) -0.0109(14) 0.0008(15) -0.0063(15)
O2B 0.0384(19) 0.0251(16) 0.0285(17) -0.0020(13) -0.0029(14) 0.0008(14)
O3B 0.0316(18) 0.0341(18) 0.0309(18) -0.0040(15) -0.0070(15) 0.0013(14)
N1A 0.033(4) 0.032(4) 0.035(4) -0.006(3) -0.002(3) -0.004(3)
C2A 0.041(8) 0.029(9) 0.020(9) 0.005(6) -0.006(5) -0.005(6)
C3A 0.027(10) 0.037(12) 0.030(8) -0.007(7) 0.001(8) -0.004(9)
N3A 0.037(4) 0.035(5) 0.062(5) -0.006(4) -0.021(4) -0.004(3)
C4A 0.029(5) 0.043(7) 0.035(5) -0.007(4) -0.006(4) -0.005(5)
C5A 0.051(14) 0.035(12) 0.043(11) -0.005(7) -0.018(7) 0.007(9)
C6A 0.037(6) 0.034(6) 0.045(6) -0.004(5) -0.013(4) -0.001(5)
N1X 0.040(7) 0.048(8) 0.041(7) -0.004(5) 0.010(5) -0.014(6)
C2X 0.04(2) 0.048(18) 0.026(12) -0.006(11) -0.002(13) 0.015(12)
C3X 0.073(17) 0.035(16) 0.011(11) 0.008(8) 0.001(8) -0.001(11)
N3X 0.058(9) 0.034(6) 0.047(7) -0.005(5) -0.028(6) 0.000(6)
C4X 0.045(11) 0.038(10) 0.040(8) 0.001(8) -0.009(7) -0.008(9)
C5X 0.046(19) 0.05(2) 0.036(17) -0.007(12) -0.001(14) 0.004(14)
C6X 0.045(10) 0.051(10) 0.059(11) -0.012(8) -0.001(8) -0.007(9)
N1B 0.039(2) 0.038(3) 0.033(2) -0.0030(19) -0.0083(19) 0.008(2)
C2B 0.038(3) 0.031(3) 0.033(3) -0.006(2) -0.005(2) 0.002(2)
C3B 0.034(3) 0.028(2) 0.031(2) -0.0048(19) -0.006(2) -0.0003(19)
N3B 0.038(2) 0.029(2) 0.063(3) -0.014(2) -0.019(2) -0.001(2)
C4B 0.047(3) 0.028(2) 0.027(2) -0.0047(19) -0.007(2) -0.004(2)
C5B 0.047(3) 0.038(3) 0.033(3) -0.003(2) -0.010(2) -0.009(2)
C6B 0.038(3) 0.052(3) 0.034(3) -0.002(2) -0.009(2) -0.005(2)

loop_
_atom_type_symbol
_atom_type_description
_atom_type_scat_dispersion_real
_atom_type_scat_dispersion_imag
_atom_type_scat_source
C C 0.0181 0.0091 'International Tables Vol C Tables 4.2.6.8 and 6.1.1.4'
H H 0.0000 0.0000 'International Tables Vol C Tables 4.2.6.8 and 6.1.1.4'
N N 0.0311 0.0180 'International Tables Vol C Tables 4.2.6.8 and 6.1.1.4'
O O 0.0492 0.0322 'International Tables Vol C Tables 4.2.6.8 and 6.1.1.4'
P P 0.2955 0.4335 'International Tables Vol C Tables 4.2.6.8 and 6.1.1.4'

loop_
_geom_angle_atom_site_label_1
_geom_angle_atom_site_label_2
_geom_angle_atom_site_label_3
_geom_angle
_geom_angle_site_symmetry_1
_geom_angle_site_symmetry_3
_geom_angle_publ_flag
O1A P1A O2A 115.4(2) . . yes
O1A P1A O3A 115.4(2) . . yes
O2A P1A O3A 101.3(2) . . yes
O1A P1A P2A 110.69(17) . . yes
O2A P1A P2A 106.04(16) . . yes
O3A P1A P2A 107.17(16) . . yes
P1A O2A H2PA 114(6) . . ?
P1A O3A H3PA 117(4) . . ?
O4A P2A O5A 117.1(2) . . yes
O4A P2A O6A 108.4(2) . . yes
O5A P2A O6A 110.0(2) . . yes
O4A P2A P1A 108.92(17) . . yes
O5A P2A P1A 106.16(16) . . yes
O6A P2A P1A 105.63(16) . . yes
P2A O6A H6PA 120(6) . . ?
O1B P1B O2B 114.2(2) . . yes
O1B P1B O3B 108.8(2) . . yes
O2B P1B O3B 110.9(2) . . yes
O1B P1B P1B 108.77(16) . 2_666 yes
O2B P1B P1B 108.41(16) . 2_666 yes
O3B P1B P1B 105.39(16) . 2_666 yes
P1B O3B H3PB 121(8) . . ?
C6A N1A C2A 123.5(12) . . ?
C6A N1A H1NA 118.2 . . ?
C2A N1A H1NA 118.2 . . ?
N1A C2A C3A 121.4(17) . . ?
N1A C2A H2A 119.3 . . ?
C3A C2A H2A 119.3 . . ?
N3A C3A C2A 122(2) . . ?
N3A C3A C4A 122(2) . . ?
C2A C3A C4A 116(2) . . ?
C3A N3A H3A1 120.0 . . ?
C3A N3A H3A2 120.0 . . ?
H3A1 N3A H3A2 120.0 . . ?
C5A C4A C3A 120(2) . . ?
C5A C4A H4A 120.0 . . ?
C3A C4A H4A 120.0 . . ?
C4A C5A C6A 122(3) . . ?
C4A C5A H5A 119.1 . . ?
C6A C5A H5A 119.1 . . ?
N1A C6A C5A 117(2) . . ?
N1A C6A H6A 121.5 . . ?
C5A C6A H6A 121.5 . . ?
C6X N1X C2X 124(3) . . ?
C6X N1X H1NX 118.2 . . ?
C2X N1X H1NX 118.2 . . ?
N1X C2X C3X 124(4) . . ?
N1X C2X H2X 118.0 . . ?
C3X C2X H2X 118.0 . . ?
N3X C3X C2X 123(3) . . ?
N3X C3X C4X 123(3) . . ?
C2X C3X C4X 114(3) . . ?
C3X N3X H3X1 120.0 . . ?
C3X N3X H3X2 120.0 . . ?
H3X1 N3X H3X2 120.0 . . ?
C5X C4X C3X 121(4) . . ?
C5X C4X H4X 119.6 . . ?
C3X C4X H4X 119.6 . . ?
C4X C5X C6X 121(6) . . ?
C4X C5X H5X 119.6 . . ?
C6X C5X H5X 119.6 . . ?
N1X C6X C5X 117(4) . . ?
N1X C6X H6X 121.5 . . ?
C5X C6X H6X 121.5 . . ?
C6B N1B C2B 123.9(5) . . ?
C6B N1B H1NB 127(5) . . ?
C2B N1B H1NB 109(5) . . ?
N1B C2B C3B 120.3(5) . . ?
N1B C2B H2B 119.8 . . ?
C3B C2B H2B 119.8 . . ?
N3B C3B C2B 121.2(5) . . ?
N3B C3B C4B 122.4(5) . . ?
C2B C3B C4B 116.4(5) . . ?
C3B N3B H3B1 119(4) . . ?
C3B N3B H3B2 119(4) . . ?
H3B1 N3B H3B2 121(6) . . ?
C5B C4B C3B 121.1(5) . . ?
C5B C4B H4B 119.5 . . ?
C3B C4B H4B 119.5 . . ?
C4B C5B C6B 120.4(5) . . ?
C4B C5B H5B 119.8 . . ?
C6B C5B H5B 119.8 . . ?
N1B C6B C5B 117.9(5) . . ?
N1B C6B H6B 121.1 . . ?
C5B C6B H6B 121.1 . . ?

loop_
_geom_bond_atom_site_label_1
_geom_bond_atom_site_label_2
_geom_bond_distance
_geom_bond_site_symmetry_2
_geom_bond_publ_flag
P1A O1A 1.483(4) . yes
P1A O2A 1.551(4) . yes
P1A O3A 1.558(4) . yes
P1A P2A 2.1837(18) . yes
O2A H2PA 0.73(7) . ?
O3A H3PA 0.99(7) . ?
P2A O4A 1.501(4) . yes
P2A O5A 1.504(4) . yes
P2A O6A 1.563(4) . yes
O6A H6PA 0.73(7) . ?
P1B O1B 1.510(3) . yes
P1B O2B 1.511(3) . yes
P1B O3B 1.566(4) . yes
P1B P1B 2.189(2) 2_666 yes
O3B H3PB 0.73(10) . ?
N1A C6A 1.335(14) . ?
N1A C2A 1.34(2) . ?
N1A H1NA 0.8800 . ?
C2A C3A 1.39(4) . ?
C2A H2A 0.9500 . ?
C3A N3A 1.34(3) . ?
C3A C4A 1.42(3) . ?
N3A H3A1 0.8800 . ?
N3A H3A2 0.8800 . ?
C4A C5A 1.36(5) . ?
C4A H4A 0.9500 . ?
C5A C6A 1.39(4) . ?
C5A H5A 0.9500 . ?
C6A H6A 0.9500 . ?
N1X C6X 1.31(2) . ?
N1X C2X 1.33(5) . ?
N1X H1NX 0.8800 . ?
C2X C3X 1.38(7) . ?
C2X H2X 0.9500 . ?
C3X N3X 1.31(4) . ?
C3X C4X 1.46(3) . ?
N3X H3X1 0.8800 . ?
N3X H3X2 0.8800 . ?
C4X C5X 1.34(6) . ?
C4X H4X 0.9500 . ?
C5X C6X 1.43(6) . ?
C5X H5X 0.9500 . ?
C6X H6X 0.9500 . ?
N1B C6B 1.337(8) . ?
N1B C2B 1.340(7) . ?
N1B H1NB 0.80(7) . ?
C2B C3B 1.399(7) . ?
C2B H2B 0.9500 . ?
C3B N3B 1.351(7) . ?
C3B C4B 1.406(7) . ?
N3B H3B1 0.91(7) . ?
N3B H3B2 0.81(6) . ?
C4B C5B 1.367(8) . ?
C4B H4B 0.9500 . ?
C5B C6B 1.384(8) . ?
C5B H5B 0.9500 . ?
C6B H6B 0.9500 . ?

loop_
_geom_hbond_atom_site_label_D
_geom_hbond_atom_site_label_H
_geom_hbond_atom_site_label_A
_geom_hbond_distance_DH
_geom_hbond_distance_HA
_geom_hbond_distance_DA
_geom_hbond_angle_DHA
_geom_hbond_site_symmetry_A
_geom_hbond_publ_flag
O2A H2PA O1B 0.73(7) 1.77(7) 2.501(5) 179(9) 2_666 yes
O3A H3PA O4A 0.99(7) 1.56(7) 2.538(5) 169(6) 2_765 yes
O6A H6PA O2B 0.73(7) 1.81(7) 2.532(5) 170(8) . yes
O3B H3PB O5A 0.73(10) 1.90(10) 2.607(5) 162(11) . yes
N1A^a H1NA^a O1A 0.88 1.93 2.804(9) 172.5 1_565 yes
N3A^a H3A1^a O2A 0.88 2.05 2.883(9) 156.9 . yes
N3A^a H3A2^a O4A 0.88 1.93 2.808(9) 173.0 1_455 yes
C2A^a H2A^a O6A 0.95 2.45 3.398(17) 177.6 . yes
C6A^a H6A^a O3A 0.95 2.47 3.093(13) 122.8 2_675 yes
N1X^b H1NX^b O4A 0.88 1.91 2.779(13) 170.0 1_455 yes
N3X^b H3X1^b O6A 0.88 2.10 2.962(12) 167.1 . yes
N3X^b H3X2^b O1A 0.88 1.94 2.808(13) 168.4 1_565 yes
N1B^b H1NB^b O5A 0.80(7) 1.90(7) 2.683(6) 168(7) 1_465 yes
N3B^b H3B1^b O2B 0.91(7) 2.05(7) 2.928(6) 162(6) . yes
N3B^b H3B2^b O1B 0.81(6) 2.15(6) 2.937(6) 165(6) 2_676 yes
C4B^b H4B^b O3B 0.95 2.65 3.511(6) 151.3 2_666 yes

loop_
_geom_torsion_atom_site_label_1
_geom_torsion_atom_site_label_2
_geom_torsion_atom_site_label_3
_geom_torsion_atom_site_label_4
_geom_torsion
_geom_torsion_site_symmetry_1
_geom_torsion_site_symmetry_2
_geom_torsion_site_symmetry_3
_geom_torsion_site_symmetry_4
_geom_torsion_publ_flag
O1A P1A P2A O4A 77.9(3) . . . . yes
O2A P1A P2A O4A -156.2(2) . . . . yes
O3A P1A P2A O4A -48.7(2) . . . . yes
O1A P1A P2A O5A -49.0(2) . . . . yes
O2A P1A P2A O5A 76.8(2) . . . . yes
O3A P1A P2A O5A -175.6(2) . . . . yes
O1A P1A P2A O6A -165.8(2) . . . . yes
O2A P1A P2A O6A -39.9(2) . . . . yes
O3A P1A P2A O6A 67.6(2) . . . . yes
C6A N1A C2A C3A 1(3) . . . . ?
N1A C2A C3A N3A 180(2) . . . . ?
N1A C2A C3A C4A -2(4) . . . . ?
N3A C3A C4A C5A 177(3) . . . . ?
C2A C3A C4A C5A -1(4) . . . . ?
C3A C4A C5A C6A 5(5) . . . . ?
C2A N1A C6A C5A 2(3) . . . . ?
C4A C5A C6A N1A -5(4) . . . . ?
C6X N1X C2X C3X -1(6) . . . . ?
N1X C2X C3X N3X 178(3) . . . . ?
N1X C2X C3X C4X 0(6) . . . . ?
N3X C3X C4X C5X 179(3) . . . . ?
C2X C3X C4X C5X -3(5) . . . . ?
C3X C4X C5X C6X 6(6) . . . . ?
C2X N1X C6X C5X 4(4) . . . . ?
C4X C5X C6X N1X -7(6) . . . . ?
C6B N1B C2B C3B 0.5(8) . . . . ?
N1B C2B C3B N3B -179.7(5) . . . . ?
N1B C2B C3B C4B -0.6(7) . . . . ?
N3B C3B C4B C5B 178.9(5) . . . . ?
C2B C3B C4B C5B -0.3(7) . . . . ?
C3B C4B C5B C6B 1.2(8) . . . . ?
C2B N1B C6B C5B 0.4(8) . . . . ?
C4B C5B C6B N1B -1.3(8) . . . . ?
O1B P1B P1B O1B 180.000(0) . . 2_666 2_666 yes
O2B P1B P1B O1B 55.3(2) . . 2_666 2_666 yes
O3B P1B P1B O1B -63.5(2) . . 2_666 2_666 yes
O1B P1B P1B O2B -55.3(2) . . 2_666 2_666 yes
O2B P1B P1B O2B 180.000(0) . . 2_666 2_666 yes
O3B P1B P1B O2B 61.2(2) . . 2_666 2_666 yes
O1B P1B P1B O3B 63.5(2) . . 2_666 2_666 yes
O2B P1B P1B O3B -61.2(2) . . 2_666 2_666 yes
O3B P1B P1B O3B 180.0 . . 2_666 2_666 yes
